data_1571093
loop_
_publ_author_name
'Peng, Tianyou'
'Han, Chao-Qin'
'Xia, Hai-Lun'
'Zhou, Kang'
'Zhang, Jian'
'Si, Jincheng'
'Wang, Lei'
'Miao, Jiafeng'
'Guo, Fu-An'
'Wang, Hao'
'Qu, Lu-Lu'
'Xu, Guozhong'
'Li, Jing'
'Liu, Xiao-Yuan'

_publ_section_title
;
 Reticular chemistry guided precise construction of
 zirconium-pentacarboxylate frameworks with 5-connected Zr<sub>6</sub>
 clusters.
;
_journal_issue 9
_journal_name_full 'Chemical science'
_journal_page_first 3174
_journal_page_last 3181
_journal_paper_doi 10.1039/d3sc05410a
_journal_volume 15
_journal_year 2024
_chemical_formula_moiety 'C33 H16 N2 O33 Zr6'
_chemical_formula_sum 'C33 H16 N2 O33 Zr6'
_chemical_formula_weight 1515.80
_chemical_name_systematic HIAM-4040-OH-323K
_space_group_crystal_system orthorhombic
_space_group_IT_number 62
_space_group_name_Hall '-P 2ac 2n'
_space_group_name_H-M_alt 'P n m a'
_atom_sites_solution_hydrogens mixed
_atom_sites_solution_primary dual
_audit_creation_date 2023-08-23
_audit_creation_method
;
Olex2 1.3
(compiled 2020.11.12 svn.r5f609507 for OlexSys, GUI svn.r6408)
;
_audit_update_record
;
2023-08-23 deposited with the CCDC.	2024-01-22 downloaded from the CCDC.
;
_cell_angle_alpha 90
_cell_angle_beta 90
_cell_angle_gamma 90
_cell_formula_units_Z 4
_cell_length_a 28.527(6)
_cell_length_b 25.427(4)
_cell_length_c 13.449(3)
_cell_measurement_reflns_used 5480
_cell_measurement_temperature 323
_cell_measurement_theta_max 67.815
_cell_measurement_theta_min 3.553
_cell_volume 9755(3)
_computing_cell_refinement 'SAINT V8.40B (?, 2016)'
_computing_data_collection 'APEX4 V2022.10-1 (Bruker, 2022)'
_computing_data_reduction 'SAINT V8.40B (?, 2016)'
_computing_molecular_graphics 'Olex2 1.3 (Dolomanov et al., 2009)'
_computing_publication_material 'Olex2 1.3 (Dolomanov et al., 2009)'
_computing_structure_refinement 'SHELXL 2017/1 (Sheldrick, 2015)'
_computing_structure_solution 'SHELXT 2018/2 (Sheldrick, 2018)'
_diffrn_ambient_temperature 323.0
_diffrn_detector_area_resol_mean 7.41
_diffrn_detector_type 'Bruker PHOTON III'
_diffrn_measured_fraction_theta_full 0.998
_diffrn_measured_fraction_theta_max 0.994
_diffrn_measurement_device 'four-circle diffractometer'
_diffrn_measurement_device_type 'Bruker APEX-II CCD'
_diffrn_measurement_method '\f and \w scans'
_diffrn_radiation_type CuK\a
_diffrn_radiation_wavelength 1.54178
_diffrn_reflns_av_R_equivalents 0.1082
_diffrn_reflns_av_unetI/netI 0.0765
_diffrn_reflns_Laue_measured_fraction_full 0.998
_diffrn_reflns_Laue_measured_fraction_max 0.994
_diffrn_reflns_limit_h_max 33
_diffrn_reflns_limit_h_min -34
_diffrn_reflns_limit_k_max 30
_diffrn_reflns_limit_k_min -30
_diffrn_reflns_limit_l_max 13
_diffrn_reflns_limit_l_min -16
_diffrn_reflns_number 52670
_diffrn_reflns_point_group_measured_fraction_full 0.998
_diffrn_reflns_point_group_measured_fraction_max 0.994
_diffrn_reflns_theta_full 67.679
_diffrn_reflns_theta_max 68.667
_diffrn_reflns_theta_min 3.553
_diffrn_source_current 1.1
_diffrn_source_power 0.055
_diffrn_source_voltage 50.0
_diffrn_standards_number 0
_exptl_absorpt_coefficient_mu 5.542
_exptl_absorpt_correction_T_max 0.7531
_exptl_absorpt_correction_T_min 0.4734
_exptl_absorpt_correction_type multi-scan
_exptl_absorpt_process_details
;
SADABS-2016/2 (Bruker,2016/2) was used for absorption correction.
wR2(int) was 0.1414 before and 0.0800 after correction.
The Ratio of minimum to maximum transmission is 0.6286.
The \l/2 correction factor is Not present.
;
_exptl_crystal_density_diffrn 1.032
_exptl_crystal_description block
_exptl_crystal_F_000 2928
_exptl_crystal_size_max 0.13
_exptl_crystal_size_mid 0.12
_exptl_crystal_size_min 0.1
_refine_diff_density_max 1.236
_refine_diff_density_min -0.991
_refine_diff_density_rms 0.125
_refine_ls_extinction_method none
_refine_ls_goodness_of_fit_ref 0.930
_refine_ls_hydrogen_treatment constr
_refine_ls_matrix_type full
_refine_ls_number_parameters 445
_refine_ls_number_reflns 9188
_refine_ls_number_restraints 173
_refine_ls_restrained_S_all 0.942
_refine_ls_R_factor_all 0.0928
_refine_ls_R_factor_gt 0.0694
_refine_ls_shift/su_max 0.001
_refine_ls_shift/su_mean 0.000
_refine_ls_structure_factor_coef Fsqd
_refine_ls_weighting_details 'w=1/[\s^2^(Fo^2^)+(0.1333P)^2^] where P=(Fo^2^+2Fc^2^)/3'
_refine_ls_weighting_scheme calc
_refine_ls_wR_factor_gt 0.1860
_refine_ls_wR_factor_ref 0.2078
_reflns_Friedel_coverage 0.000
_reflns_number_gt 5530
_reflns_number_total 9188
_reflns_threshold_expression 'I > 2\s(I)'
_cod_data_source_file d3sc05410a2.cif
_cod_data_source_block 323k
_cod_original_cell_volume 9756(3)
_cod_database_code 1571093
_shelx_shelxl_version_number 2017/1
_shelx_space_group_comment
;
The symmetry employed for this shelxl refinement is uniquely defined
by the following loop, which should always be used as a source of
symmetry information in preference to the above space-group names.
They are only intended as comments.
;
_shelx_estimated_absorpt_t_max 0.607
_shelx_estimated_absorpt_t_min 0.533
_olex2_refinement_description
;
1. Fixed Uiso
 At 1.2 times of:
  All C(H) groups, All C(H,H) groups, All N(H) groups
 At 1.5 times of:
  All O(H) groups
2. Restrained distances
 O9-C25 = O8-C25 = O3-C17 = O4-C17
 1.25 with sigma of 0.01
 O6A-C24 \\sim O6B-C24
 with sigma of 0.02
3. Uiso/Uaniso restraints and constraints
O3 \\sim O4 \\sim C17: within 2A with sigma of 0.01 and sigma for terminal
atoms of 0.02 within 2A
O8 \\sim O9 \\sim C25: within 2A with sigma of 0.01 and sigma for terminal
atoms of 0.02 within 2A
O3 \\sim O4 \\sim O7 \\sim N1 \\sim N2 \\sim C6 \\sim C7 \\sim C8 \\sim C9
\\sim C10 \\sim C11 \\sim C12 \\sim C13 \\sim C14 \\sim C15 \\sim C16 \\sim C17
\\sim C18 \\sim C19: within 2A with sigma of 0.01 and sigma for terminal atoms
of 0.02 within 2A
Uanis(O4) \\sim Ueq: with sigma of 0.002 and sigma for terminal atoms of 0.004
Uanis(O10B) \\sim Ueq, Uanis(C26) \\sim Ueq, Uanis(O11) \\sim Ueq: with sigma
of 0.01 and sigma for terminal atoms of 0.02
Uanis(O16) \\sim Ueq: with sigma of 0.005 and sigma for terminal atoms of 0.01
Uanis(O10B) = Uanis(O10A)
Uanis(O18B) = Uanis(O18A)
Uanis(O6A) = Uanis(O6B)
4. Others
 Fixed Sof: O3(0.5) O4(0.5) O6A(0.5) O6B(0.5) O7(0.5) H7(0.5) O8(0.5) O9(0.5)
 O10A(0.5) O10B(0.5) O13A(0.5) O13B(0.5) O18A(0.5) O18B(0.5) N1(0.5) N2(0.5)
 H2(0.5) C11(0.5) C6(0.5) C7(0.5) H7A(0.5) C8(0.5) H8(0.5) C9(0.5) C10(0.5)
 C12(0.5) C13(0.5) C14(0.5) H14(0.5) C15(0.5) H15(0.5) C16(0.5) C17(0.5)
 C18(0.5) H18(0.5) C19(0.5) C25(0.5) H25(0.5) H26(0.5) H26A(0.5)
5.a Riding coordinates:
 O7(H7)
5.b Aromatic/amide H refined with riding coordinates:
 N2(H2), C3(H3), C4(H4), C7(H7A), C8(H8), C14(H14), C15(H15), C18(H18),
 C21(H21), C23(H23), C25(H25), C26(H26), C26(H26A)
5.c Fitted hexagon refined as free rotating group:
 C11(C6,C7,C8,C9,C10)
;
_smtbx_masks_void_probe_radius 1.2
_smtbx_masks_void_truncation_radius 1.2
_olex2_diffrn_ambient_temperature_device 'Oxford Cryosystems'
_olex2_submission_special_instructions 'No special instructions were received'

loop_
_space_group_symop_operation_xyz
'x, y, z'
'-x+1/2, -y, z+1/2'
'-x, y+1/2, -z'
'x+1/2, -y+1/2, -z+1/2'
'-x, -y, -z'
'x-1/2, y, -z-1/2'
'x, -y-1/2, z'
'-x-1/2, y-1/2, z-1/2'

loop_
_atom_site_label
_atom_site_type_symbol
_atom_site_fract_x
_atom_site_fract_y
_atom_site_fract_z
_atom_site_U_iso_or_equiv
_atom_site_adp_type
_atom_site_occupancy
_atom_site_site_symmetry_order
_atom_site_calc_flag
_atom_site_refinement_flags_posn
_atom_site_refinement_flags_adp
_atom_site_refinement_flags_occupancy
_atom_site_disorder_assembly
_atom_site_disorder_group
Zr1 Zr 0.42782(2) 0.52856(2) 0.41029(6) 0.0806(2) Uani 1 1 d . . . . .
Zr2 Zr 0.54891(2) 0.53002(2) 0.35808(6) 0.0810(3) Uani 1 1 d . . . . .
Zr3 Zr 0.49410(2) 0.41197(2) 0.42427(5) 0.0640(2) Uani 1 1 d . . . . .
O1 O 0.54552(14) 0.34899(13) 0.4588(4) 0.0751(12) Uani 1 1 d . . . . .
O2 O 0.59357(19) 0.38670(15) 0.5692(6) 0.117(2) Uani 1 1 d . . . . .
O3 O 0.8980(9) 0.4676(9) 0.202(2) 0.130(8) Uani 0.5 1 d D U P A -1
O4 O 0.9439(7) 0.3901(9) 0.184(2) 0.109(7) Uani 0.5 1 d D U P A -1
O5 O 0.9246(2) 0.38664(15) 0.8652(5) 0.114(2) Uani 1 1 d . . . . .
O6A O 0.9498(14) 0.348(3) 1.009(2) 0.065(6) Uani 0.5 1 d D . P B 2
O6B O 0.9598(14) 0.350(3) 0.996(2) 0.065(6) Uani 0.5 1 d D . P B 1
O7 O 0.9057(4) 0.3236(6) 0.5153(11) 0.147(5) Uani 0.5 1 d . U P A -1
H7 H 0.889874 0.318220 0.566018 0.220 Uiso 0.5 1 d R U P A -1
O8 O 0.4331(5) 0.3933(5) 0.3280(16) 0.078(4) Uani 0.5 1 d D U P C 1
O9 O 0.3870(6) 0.4668(6) 0.3253(16) 0.087(4) Uani 0.5 1 d D U P C 1
O10A O 0.5334(9) 0.3924(15) 0.294(2) 0.087(4) Uani 0.5 1 d . . P C 2
O10B O 0.5216(9) 0.3928(15) 0.273(2) 0.087(4) Uani 0.5 1 d . U P C 1
O11 O 0.5648(3) 0.4696(2) 0.2371(6) 0.138(3) Uani 1 1 d . U . . .
O12 O 0.5578(2) 0.45725(18) 0.4352(5) 0.111(2) Uani 1 1 d . . . . .
O13A O 0.4813(7) 0.4812(7) 0.3255(18) 0.088(5) Uani 0.5 1 d . . P C 1
O13B O 0.4902(7) 0.4904(6) 0.3606(17) 0.081(5) Uani 0.5 1 d . . P C 2
O14 O 0.49198(19) 0.5701(3) 0.4225(5) 0.115(2) Uani 1 1 d . . . . .
O15 O 0.5629(2) 0.54406(19) 0.5096(5) 0.115(2) Uani 1 1 d . . . . .
O16 O 0.6242(3) 0.5280(2) 0.3327(7) 0.138(2) Uani 1 1 d . U . . .
O17 O 0.5282(4) 0.5655(3) 0.2172(6) 0.169(3) Uani 1 1 d . . . . .
O18A O 0.428(2) 0.5586(16) 0.250(4) 0.141(10) Uani 0.5 1 d . . P C 1
O18B O 0.414(2) 0.5676(16) 0.274(4) 0.141(10) Uani 0.5 1 d . . P C 2
O19 O 0.3548(2) 0.5266(2) 0.4558(7) 0.134(3) Uani 1 1 d . . . . .
N1 N 0.8300(4) 0.3043(4) 0.6076(10) 0.084(3) Uani 0.5 1 d . U P A -1
N2 N 0.7615(3) 0.3051(4) 0.5310(9) 0.075(2) Uani 0.5 1 d . U P A -1
H2 H 0.740710 0.312484 0.486770 0.090 Uiso 0.5 1 calc R U P A -1
C1 C 0.5785(2) 0.3484(2) 0.5201(7) 0.084(2) Uani 1 1 d . . . . .
C2 C 0.6031(2) 0.2973(2) 0.5352(6) 0.0749(18) Uani 1 1 d . . . . .
C3 C 0.5807(3) 0.250000 0.5124(8) 0.070(3) Uani 1 2 d S T P . .
H3 H 0.551279 0.249999 0.482555 0.084 Uiso 1 2 calc R U P . .
C4 C 0.6470(2) 0.2967(2) 0.5808(6) 0.0769(19) Uani 1 1 d . . . . .
H4 H 0.661381 0.328376 0.597292 0.092 Uiso 1 1 calc R U . . .
C5 C 0.6695(3) 0.250000 0.6019(8) 0.071(2) Uani 1 2 d S T P . .
C11 C 0.7542(2) 0.2766(3) 0.6135(5) 0.072(2) Uani 0.5 1 d G U P A -1
C6 C 0.71625(19) 0.2491(4) 0.6523(6) 0.074(2) Uani 0.5 1 d G U P A -1
C7 C 0.7213(2) 0.2205(4) 0.7397(6) 0.081(3) Uani 0.5 1 d G U P A -1
H7A H 0.695878 0.202178 0.765699 0.097 Uiso 0.5 1 calc R U P A -1
C8 C 0.7643(3) 0.2194(4) 0.7884(6) 0.085(3) Uani 0.5 1 d G U P A -1
H8 H 0.767615 0.200273 0.846881 0.102 Uiso 0.5 1 calc R U P A -1
C9 C 0.80221(19) 0.2469(4) 0.7496(7) 0.079(3) Uani 0.5 1 d G U P A -1
C10 C 0.7972(2) 0.2754(3) 0.6621(6) 0.076(3) Uani 0.5 1 d G U P A -1
C12 C 0.8076(5) 0.3207(5) 0.5288(13) 0.086(3) Uani 0.5 1 d . U P A -1
C13 C 0.8304(5) 0.3466(6) 0.4505(14) 0.097(3) Uani 0.5 1 d . U P A -1
C14 C 0.8059(5) 0.3749(6) 0.3730(15) 0.107(4) Uani 0.5 1 d . U P A -1
H14 H 0.773279 0.375729 0.372802 0.128 Uiso 0.5 1 calc R U P A -1
C15 C 0.8296(5) 0.3996(7) 0.3020(15) 0.110(4) Uani 0.5 1 d . U P A -1
H15 H 0.813187 0.420251 0.256942 0.132 Uiso 0.5 1 calc R U P A -1
C16 C 0.8767(6) 0.3960(7) 0.2925(15) 0.107(3) Uani 0.5 1 d . U P A -1
C17 C 0.9149(8) 0.4223(9) 0.221(2) 0.123(5) Uani 0.5 1 d D U P A -1
C18 C 0.9011(6) 0.3692(7) 0.3661(15) 0.111(4) Uani 0.5 1 d . U P A -1
H18 H 0.933468 0.365785 0.359800 0.133 Uiso 0.5 1 calc R U P A -1
C19 C 0.8793(5) 0.3472(7) 0.4490(15) 0.105(3) Uani 0.5 1 d . U P A -1
C20 C 0.8491(3) 0.250000 0.8087(8) 0.075(3) Uani 1 2 d S T P . .
C21 C 0.8698(2) 0.2975(2) 0.8360(6) 0.081(2) Uani 1 1 d . . . . .
H21 H 0.856958 0.329150 0.814899 0.097 Uiso 1 1 calc R U . . .
C22 C 0.9097(2) 0.2973(2) 0.8946(6) 0.080(2) Uani 1 1 d . . . . .
C23 C 0.9287(3) 0.250000 0.9251(8) 0.076(3) Uani 1 2 d S T P . .
H23 H 0.954661 0.250001 0.966904 0.091 Uiso 1 2 calc R U P . .
C24 C 0.9320(2) 0.3481(2) 0.9245(6) 0.077(2) Uani 1 1 d D . . . .
C25 C 0.3980(5) 0.4202(5) 0.2998(16) 0.086(4) Uani 0.5 1 d D U P C 1
H25 H 0.377905 0.403867 0.255021 0.104 Uiso 0.5 1 calc R U P C 1
C26 C 0.5518(5) 0.4200(4) 0.2279(10) 0.140(4) Uani 1 1 d . U . . .
H26 H 0.568002 0.401726 0.178857 0.169 Uiso 0.5 1 calc R U P C 1
H26A H 0.556880 0.404201 0.166516 0.169 Uiso 0.5 1 calc R U P C 2

loop_
_atom_site_aniso_label
_atom_site_aniso_U_11
_atom_site_aniso_U_22
_atom_site_aniso_U_33
_atom_site_aniso_U_23
_atom_site_aniso_U_13
_atom_site_aniso_U_12
Zr1 0.0662(4) 0.0350(3) 0.1405(6) -0.0060(3) -0.0269(3) 0.0047(2)
Zr2 0.0844(4) 0.0355(3) 0.1231(6) -0.0008(3) 0.0237(4) -0.0039(2)
Zr3 0.0552(3) 0.0313(2) 0.1054(5) -0.0011(2) -0.0031(3) -0.00035(19)
O1 0.052(2) 0.0366(17) 0.137(4) 0.001(2) -0.013(2) 0.0084(17)
O2 0.086(3) 0.035(2) 0.230(7) -0.017(3) -0.054(4) 0.009(2)
O3 0.099(13) 0.106(11) 0.185(17) 0.039(10) 0.001(11) 0.025(9)
O4 0.105(8) 0.108(7) 0.114(7) 0.001(4) 0.005(4) -0.004(4)
O5 0.125(4) 0.035(2) 0.183(6) 0.011(3) -0.070(4) -0.012(2)
O6A 0.037(15) 0.036(4) 0.121(7) -0.001(8) -0.007(10) -0.009(13)
O6B 0.037(15) 0.036(4) 0.121(7) -0.001(8) -0.007(10) -0.009(13)
O7 0.082(7) 0.193(12) 0.166(11) 0.067(10) 0.004(7) -0.008(8)
O8 0.063(7) 0.038(4) 0.134(10) -0.020(5) -0.039(7) 0.010(4)
O9 0.057(7) 0.068(6) 0.135(11) -0.042(6) -0.033(8) 0.004(5)
O10A 0.097(10) 0.066(3) 0.097(9) 0.002(6) -0.002(7) 0.004(7)
O10B 0.097(10) 0.066(3) 0.097(9) 0.002(6) -0.002(7) 0.004(7)
O11 0.188(6) 0.093(4) 0.132(5) -0.023(3) 0.057(5) -0.021(4)
O12 0.143(5) 0.054(2) 0.137(5) 0.009(3) -0.025(4) -0.039(3)
O13A 0.072(10) 0.029(5) 0.163(17) -0.017(7) -0.014(9) -0.025(5)
O13B 0.064(8) 0.025(6) 0.154(16) -0.005(7) -0.035(8) -0.017(5)
O14 0.069(3) 0.134(5) 0.142(5) -0.056(4) 0.008(3) -0.010(3)
O15 0.147(5) 0.057(2) 0.143(5) 0.001(3) 0.005(4) 0.048(3)
O16 0.114(4) 0.085(3) 0.215(6) -0.021(4) 0.053(4) 0.010(3)
O17 0.278(10) 0.086(4) 0.142(6) 0.027(4) 0.015(7) -0.008(6)
O18A 0.23(3) 0.060(12) 0.13(2) -0.016(10) -0.044(19) 0.053(10)
O18B 0.23(3) 0.060(12) 0.13(2) -0.016(10) -0.044(19) 0.053(10)
O19 0.071(4) 0.084(4) 0.247(8) -0.032(4) -0.001(4) -0.011(3)
N1 0.057(5) 0.067(5) 0.129(7) 0.029(5) -0.009(5) -0.016(4)
N2 0.050(4) 0.066(5) 0.108(6) 0.021(5) -0.015(5) -0.010(4)
C1 0.056(4) 0.029(2) 0.166(7) 0.002(3) -0.009(4) 0.006(2)
C2 0.053(3) 0.039(3) 0.132(6) -0.001(3) -0.015(4) -0.002(2)
C3 0.052(5) 0.034(3) 0.124(8) 0.000 -0.009(5) 0.000
C4 0.054(4) 0.040(3) 0.137(6) -0.005(3) -0.008(4) -0.004(3)
C5 0.053(5) 0.043(4) 0.118(8) 0.000 0.001(5) 0.000
C11 0.057(5) 0.046(4) 0.113(6) 0.023(5) -0.013(5) -0.007(4)
C6 0.054(4) 0.046(4) 0.123(6) 0.016(8) -0.019(4) -0.011(8)
C7 0.058(5) 0.058(5) 0.126(7) 0.022(6) -0.011(5) -0.018(5)
C8 0.068(6) 0.062(5) 0.125(7) 0.035(5) -0.015(6) -0.012(5)
C9 0.063(5) 0.051(4) 0.122(6) 0.038(7) -0.014(5) 0.004(6)
C10 0.056(5) 0.055(4) 0.117(6) 0.024(5) -0.015(5) -0.008(4)
C12 0.058(5) 0.074(5) 0.126(6) 0.031(5) -0.001(5) -0.008(5)
C13 0.059(5) 0.095(6) 0.137(7) 0.046(6) 0.013(5) -0.004(5)
C14 0.058(6) 0.108(7) 0.155(8) 0.053(7) 0.021(6) 0.005(6)
C15 0.066(6) 0.111(7) 0.153(8) 0.060(7) 0.018(6) 0.012(6)
C16 0.069(6) 0.103(6) 0.149(8) 0.046(6) 0.014(6) 0.015(6)
C17 0.094(9) 0.111(9) 0.163(10) 0.037(8) 0.006(8) 0.010(8)
C18 0.066(6) 0.117(7) 0.151(8) 0.044(7) 0.007(6) 0.008(6)
C19 0.062(6) 0.112(7) 0.140(8) 0.057(6) 0.007(6) 0.002(6)
C20 0.059(5) 0.052(4) 0.114(8) 0.000 -0.027(5) 0.000
C21 0.068(4) 0.045(3) 0.130(6) 0.008(3) -0.022(4) 0.004(3)
C22 0.060(4) 0.037(3) 0.145(7) 0.002(3) -0.018(4) 0.001(3)
C23 0.048(5) 0.044(4) 0.136(9) 0.000 -0.024(5) 0.000
C24 0.063(4) 0.035(3) 0.133(6) 0.004(3) -0.020(4) -0.005(3)
C25 0.063(7) 0.058(6) 0.137(10) -0.027(6) -0.039(7) -0.002(6)
C26 0.178(8) 0.089(5) 0.155(7) -0.031(6) 0.027(7) 0.010(6)

loop_
_atom_type_symbol
_atom_type_description
_atom_type_scat_dispersion_real
_atom_type_scat_dispersion_imag
_atom_type_scat_source
C C 0.0181 0.0091 'International Tables Vol C Tables 4.2.6.8 and 6.1.1.4'
H H 0.0000 0.0000 'International Tables Vol C Tables 4.2.6.8 and 6.1.1.4'
N N 0.0311 0.0180 'International Tables Vol C Tables 4.2.6.8 and 6.1.1.4'
O O 0.0492 0.0322 'International Tables Vol C Tables 4.2.6.8 and 6.1.1.4'
Zr Zr -0.1862 2.2449 'International Tables Vol C Tables 4.2.6.8 and 6.1.1.4'

loop_
_geom_angle_atom_site_label_1
_geom_angle_atom_site_label_2
_geom_angle_atom_site_label_3
_geom_angle
_geom_angle_site_symmetry_1
_geom_angle_site_symmetry_3
_geom_angle_publ_flag
Zr3 Zr1 Zr2 59.905(19) 5_666 5_666 ?
O2 Zr1 Zr2 110.30(19) 5_666 5_666 ?
O2 Zr1 Zr3 71.39(14) 5_666 5_666 ?
O2 Zr1 O9 125.8(4) 5_666 . ?
O2 Zr1 O18A 78.3(6) 5_666 . ?
O9 Zr1 Zr2 104.5(6) . 5_666 ?
O9 Zr1 Zr3 161.7(5) . 5_666 ?
O9 Zr1 O18A 75.9(16) . . ?
O12 Zr1 Zr2 34.74(13) 5_666 5_666 ?
O12 Zr1 Zr3 35.84(16) 5_666 5_666 ?
O12 Zr1 O2 76.9(2) 5_666 5_666 ?
O12 Zr1 O9 134.6(6) 5_666 . ?
O12 Zr1 O13A 116.7(6) 5_666 . ?
O12 Zr1 O15 68.7(2) 5_666 5_666 ?
O12 Zr1 O18A 148.8(13) 5_666 . ?
O12 Zr1 O19 85.1(3) 5_666 . ?
O13A Zr1 Zr2 95.4(6) . 5_666 ?
O13A Zr1 Zr3 97.0(4) . 5_666 ?
O13A Zr1 O2 139.0(6) . 5_666 ?
O13A Zr1 O9 73.9(6) . . ?
O13A Zr1 O18A 72.6(10) . . ?
O13B Zr1 O19 151.4(4) . . ?
O14 Zr1 Zr2 88.8(2) . 5_666 ?
O14 Zr1 Zr3 35.35(18) . 5_666 ?
O14 Zr1 O2 75.4(2) . 5_666 ?
O14 Zr1 O9 146.0(6) . . ?
O14 Zr1 O12 71.1(2) . 5_666 ?
O14 Zr1 O13A 73.8(4) . . ?
O14 Zr1 O13B 62.0(4) . . ?
O14 Zr1 O15 106.4(3) . 5_666 ?
O14 Zr1 O18A 84.6(18) . . ?
O14 Zr1 O18B 89.8(19) . . ?
O14 Zr1 O19 144.8(2) . . ?
O15 Zr1 Zr2 33.97(17) 5_666 5_666 ?
O15 Zr1 Zr3 88.52(19) 5_666 5_666 ?
O15 Zr1 O2 142.2(3) 5_666 5_666 ?
O15 Zr1 O9 73.8(6) 5_666 . ?
O15 Zr1 O13A 73.3(6) 5_666 . ?
O15 Zr1 O18A 139.2(7) 5_666 . ?
O15 Zr1 O19 87.6(3) 5_666 . ?
O18A Zr1 Zr2 167.5(11) . 5_666 ?
O18A Zr1 Zr3 117.1(17) . 5_666 ?
O18B Zr1 O13B 95.6(13) . . ?
O18B Zr1 O19 94.3(17) . . ?
O19 Zr1 Zr2 85.5(2) . 5_666 ?
O19 Zr1 Zr3 116.2(2) . 5_666 ?
O19 Zr1 O2 74.2(2) . 5_666 ?
O19 Zr1 O9 68.5(5) . . ?
O19 Zr1 O13A 141.3(4) . . ?
O19 Zr1 O18A 105.9(16) . . ?
Zr3 Zr2 Zr1 59.717(17) . 5_666 ?
Zr3 Zr2 Zr1 60.24(2) 5_666 5_666 ?
Zr3 Zr2 Zr3 89.54(2) . 5_666 ?
O5 Zr2 Zr1 107.33(19) 2_664 5_666 ?
O5 Zr2 Zr3 161.14(15) 2_664 . ?
O5 Zr2 Zr3 71.68(15) 2_664 5_666 ?
O5 Zr2 O11 126.6(2) 2_664 . ?
O5 Zr2 O13A 141.7(5) 2_664 . ?
O11 Zr2 Zr1 108.0(2) . 5_666 ?
O11 Zr2 Zr3 161.65(17) . 5_666 ?
O11 Zr2 Zr3 72.11(17) . . ?
O11 Zr2 O13A 70.9(6) . . ?
O12 Zr2 Zr1 34.97(16) . 5_666 ?
O12 Zr2 Zr3 90.03(19) . 5_666 ?
O12 Zr2 Zr3 35.57(17) . . ?
O12 Zr2 O5 139.0(3) . 2_664 ?
O12 Zr2 O11 74.9(3) . . ?
O12 Zr2 O13A 74.3(6) . . ?
O12 Zr2 O16 86.5(3) . . ?
O12 Zr2 O17 144.3(2) . . ?
O13A Zr2 Zr1 95.6(6) . 5_666 ?
O13A Zr2 Zr3 95.2(6) . 5_666 ?
O13A Zr2 Zr3 39.0(6) . . ?
O13B Zr2 Zr3 34.0(5) . . ?
O13B Zr2 O11 80.6(7) . . ?
O13B Zr2 O12 69.3(6) . . ?
O13B Zr2 O14 65.2(6) . . ?
O13B Zr2 O15 103.5(7) . . ?
O13B Zr2 O16 146.8(6) . . ?
O13B Zr2 O17 89.8(7) . . ?
O14 Zr2 Zr1 89.2(2) . 5_666 ?
O14 Zr2 Zr3 88.1(2) . . ?
O14 Zr2 Zr3 35.02(18) . 5_666 ?
O14 Zr2 O5 77.6(2) . 2_664 ?
O14 Zr2 O11 140.6(3) . . ?
O14 Zr2 O12 108.2(3) . . ?
O14 Zr2 O13A 72.4(6) . . ?
O14 Zr2 O15 70.5(2) . . ?
O14 Zr2 O16 146.9(2) . . ?
O14 Zr2 O17 87.0(3) . . ?
O15 Zr2 Zr1 34.83(13) . 5_666 ?
O15 Zr2 Zr3 89.09(17) . . ?
O15 Zr2 Zr3 35.53(16) . 5_666 ?
O15 Zr2 O5 74.7(2) . 2_664 ?
O15 Zr2 O11 139.9(3) . . ?
O15 Zr2 O12 69.8(2) . . ?
O15 Zr2 O13A 115.4(7) . . ?
O15 Zr2 O16 88.2(3) . . ?
O15 Zr2 O17 145.3(2) . . ?
O16 Zr2 Zr1 86.7(2) . 5_666 ?
O16 Zr2 Zr3 117.44(16) . . ?
O16 Zr2 Zr3 119.2(2) . 5_666 ?
O16 Zr2 O5 72.4(2) . 2_664 ?
O16 Zr2 O11 71.1(3) . . ?
O16 Zr2 O13A 140.7(5) . . ?
O16 Zr2 O17 98.1(4) . . ?
O17 Zr2 Zr1 175.1(3) . 5_666 ?
O17 Zr2 Zr3 117.0(2) . . ?
O17 Zr2 Zr3 117.2(2) . 5_666 ?
O17 Zr2 O5 74.8(3) . 2_664 ?
O17 Zr2 O11 73.3(3) . . ?
O17 Zr2 O13A 80.3(7) . . ?
O1 Zr3 Zr1 75.99(12) . 5_666 ?
O1 Zr3 O6A 76.5(17) . 6_557 ?
O1 Zr3 O10B 78.5(8) . . ?
O1 Zr3 O13A 143.1(6) . . ?
O6B Zr3 Zr1 106.9(11) 6_557 5_666 ?
O6B Zr3 O1 70.4(16) 6_557 . ?
O6B Zr3 O6A 9(3) 6_557 6_557 ?
O6B Zr3 O8 77.1(13) 6_557 . ?
O6B Zr3 O10B 117.0(16) 6_557 . ?
O6B Zr3 O12 138.0(13) 6_557 . ?
O6B Zr3 O13A 143.4(16) 6_557 . ?
O6B Zr3 O15 80.4(16) 6_557 5_666 ?
O8 Zr3 Zr1 164.6(3) . 5_666 ?
O8 Zr3 O1 119.0(3) . . ?
O8 Zr3 O6A 68.7(13) . 6_557 ?
O8 Zr3 O10B 72.4(8) . . ?
O8 Zr3 O13A 72.2(5) . . ?
O10A Zr3 O1 70.0(8) . . ?
O10A Zr3 O12 74.8(8) . . ?
O10A Zr3 O13B 85.3(12) . . ?
O10B Zr3 Zr1 116.8(7) . 5_666 ?
O10B Zr3 O6A 113.8(15) . 6_557 ?
O10B Zr3 O13A 71.9(11) . . ?
O12 Zr3 Zr1 35.70(18) . 5_666 ?
O12 Zr3 O1 79.29(19) . . ?
O12 Zr3 O6A 146.5(13) . 6_557 ?
O12 Zr3 O8 144.6(5) . . ?
O12 Zr3 O10B 83.3(8) . . ?
O12 Zr3 O13A 76.0(4) . . ?
O12 Zr3 O13B 65.2(4) . . ?
O12 Zr3 O15 109.2(3) . 5_666 ?
O13A Zr3 Zr1 98.1(3) . 5_666 ?
O13A Zr3 O6A 135.6(16) . 6_557 ?
O13B Zr3 O1 141.1(6) . . ?
O14 Zr3 Zr1 34.82(16) 5_666 5_666 ?
O14 Zr3 O1 80.2(2) 5_666 . ?
O14 Zr3 O6A 82.8(10) 5_666 6_557 ?
O14 Zr3 O6B 76.1(11) 5_666 6_557 ?
O14 Zr3 O8 138.6(6) 5_666 . ?
O14 Zr3 O10B 148.8(6) 5_666 . ?
O14 Zr3 O12 70.5(2) 5_666 . ?
O14 Zr3 O13A 115.7(5) 5_666 . ?
O14 Zr3 O13B 101.1(5) 5_666 . ?
O14 Zr3 O15 68.6(2) 5_666 5_666 ?
O15 Zr3 Zr1 89.65(19) 5_666 5_666 ?
O15 Zr3 O1 141.5(2) 5_666 . ?
O15 Zr3 O6A 77.6(16) 5_666 6_557 ?
O15 Zr3 O8 76.2(5) 5_666 . ?
O15 Zr3 O10B 138.7(7) 5_666 . ?
O15 Zr3 O13A 73.4(6) 5_666 . ?
O15 Zr3 O13B 69.5(7) 5_666 . ?
C1 O1 Zr3 130.0(4) . . ?
C1 O2 Zr1 135.6(4) . 5_666 ?
C24 O5 Zr2 133.8(4) . 2_665 ?
C24 O6A Zr3 126(4) . 6_657 ?
C24 O6B Zr3 134(5) . 6_657 ?
C19 O7 H7 108.7 . . ?
C25 O8 Zr3 132.5(11) . . ?
C25 O9 Zr1 130.9(12) . . ?
C26 O10A Zr3 132(2) . . ?
C26 O10B Zr3 124(2) . . ?
C26 O11 Zr2 130.8(7) . . ?
Zr1 O12 Zr3 108.5(3) 5_666 . ?
Zr2 O12 Zr1 110.3(2) . 5_666 ?
Zr2 O12 Zr3 109.2(3) . . ?
Zr1 O13A Zr2 100.4(5) . . ?
Zr3 O13A Zr1 103.3(11) . . ?
Zr3 O13A Zr2 99.9(8) . . ?
Zr1 O13B Zr3 109.7(11) . . ?
Zr2 O13B Zr1 119.0(7) . . ?
Zr2 O13B Zr3 115.9(8) . . ?
Zr1 O14 Zr3 109.8(3) . 5_666 ?
Zr2 O14 Zr1 113.1(3) . . ?
Zr2 O14 Zr3 110.8(3) . 5_666 ?
Zr1 O15 Zr3 109.2(3) 5_666 5_666 ?
Zr2 O15 Zr1 111.2(2) . 5_666 ?
Zr2 O15 Zr3 110.0(3) . 5_666 ?
C12 N1 C10 105.5(10) . . ?
C11 N2 H2 125.6 . . ?
C11 N2 C12 108.7(10) . . ?
C12 N2 H2 125.6 . . ?
O1 C1 C2 116.9(6) . . ?
O2 C1 O1 126.6(5) . . ?
O2 C1 C2 116.4(6) . . ?
C3 C2 C1 120.4(6) . . ?
C4 C2 C1 119.4(5) . . ?
C4 C2 C3 119.9(5) . . ?
C2 C3 C2 118.9(8) 7_565 . ?
C2 C3 H3 120.5 . . ?
C2 C3 H3 120.5 7_565 . ?
C2 C4 H4 119.4 . . ?
C5 C4 C2 121.2(6) . . ?
C5 C4 H4 119.4 . . ?
C4 C5 C4 118.8(8) . 7_565 ?
C4 C5 C6 119.7(6) 7_565 . ?
C4 C5 C6 121.4(6) . . ?
N2 C11 C6 134.6(6) . . ?
N2 C11 C10 105.3(6) . . ?
C6 C11 C10 120.0 . . ?
C11 C6 C5 121.1(6) . . ?
C7 C6 C5 118.9(6) . . ?
C7 C6 C11 120.0 . . ?
C6 C7 H7A 120.0 . . ?
C6 C7 C8 120.0 . . ?
C8 C7 H7A 120.0 . . ?
C7 C8 H8 120.0 . . ?
C9 C8 C7 120.0 . . ?
C9 C8 H8 120.0 . . ?
C8 C9 C10 120.0 . . ?
C8 C9 C20 120.2(6) . . ?
C10 C9 C20 119.6(6) . . ?
C11 C10 N1 109.4(7) . . ?
C9 C10 N1 130.6(7) . . ?
C9 C10 C11 120.0 . . ?
N1 C12 N2 111.0(12) . . ?
N1 C12 C13 122.2(13) . . ?
N2 C12 C13 126.6(14) . . ?
C12 C13 C14 123.3(13) . . ?
C19 C13 C12 118.7(15) . . ?
C19 C13 C14 117.9(13) . . ?
C13 C14 H14 119.8 . . ?
C15 C14 C13 120.3(14) . . ?
C15 C14 H14 119.8 . . ?
C14 C15 H15 118.5 . . ?
C14 C15 C16 122.9(16) . . ?
C16 C15 H15 118.5 . . ?
C15 C16 C17 134.8(16) . . ?
C15 C16 C18 117.7(16) . . ?
C18 C16 C17 107.0(15) . . ?
O3 C17 C16 103.8(19) . . ?
O4 C17 O3 139(3) . . ?
O4 C17 C16 114(2) . . ?
C16 C18 H18 118.6 . . ?
C16 C18 C19 122.8(15) . . ?
C19 C18 H18 118.6 . . ?
O7 C19 C13 124.0(15) . . ?
O7 C19 C18 118.0(15) . . ?
C13 C19 C18 117.6(16) . . ?
C21 C20 C9 117.0(5) 7_565 . ?
C21 C20 C9 122.9(6) . . ?
C21 C20 C21 120.0(8) . 7_565 ?
C20 C21 H21 120.1 . . ?
C22 C21 C20 119.8(6) . . ?
C22 C21 H21 120.1 . . ?
C21 C22 C24 120.0(5) . . ?
C23 C22 C21 119.6(6) . . ?
C23 C22 C24 120.3(6) . . ?
C22 C23 C22 121.0(8) . 7_565 ?
C22 C23 H23 119.5 . . ?
C22 C23 H23 119.5 7_565 . ?
O5 C24 C22 115.1(6) . . ?
O6A C24 O5 129(4) . . ?
O6A C24 C22 115(3) . . ?
O6B C24 O5 124(3) . . ?
O6B C24 C22 120(4) . . ?
O8 C25 O9 128.0(16) . . ?
O8 C25 H25 116.0 . . ?
O9 C25 H25 116.0 . . ?
O10A C26 O11 126.1(19) . . ?
O10A C26 H26A 117.0 . . ?
O10B C26 O11 132.2(19) . . ?
O10B C26 H26 113.9 . . ?
O11 C26 H26 113.9 . . ?
O11 C26 H26A 117.0 . . ?

loop_
_geom_bond_atom_site_label_1
_geom_bond_atom_site_label_2
_geom_bond_distance
_geom_bond_site_symmetry_2
_geom_bond_publ_flag
Zr1 Zr2 3.5163(12) 5_666 ?
Zr1 Zr3 3.4928(9) 5_666 ?
Zr1 O2 2.256(4) 5_666 ?
Zr1 O9 2.265(14) . ?
Zr1 O12 2.149(6) 5_666 ?
Zr1 O13A 2.25(2) . ?
Zr1 O13B 2.13(2) . ?
Zr1 O14 2.120(6) . ?
Zr1 O15 2.154(5) 5_666 ?
Zr1 O18A 2.29(6) . ?
Zr1 O18B 2.13(6) . ?
Zr1 O19 2.172(6) . ?
Zr2 Zr3 3.4999(11) 5_666 ?
Zr2 Zr3 3.4996(8) . ?
Zr2 O5 2.252(4) 2_664 ?
Zr2 O11 2.284(6) . ?
Zr2 O12 2.136(5) . ?
Zr2 O13A 2.335(15) . ?
Zr2 O13B 1.955(17) . ?
Zr2 O14 2.104(6) . ?
Zr2 O15 2.107(7) . ?
Zr2 O16 2.176(7) . ?
Zr2 O17 2.180(8) . ?
Zr3 O1 2.221(4) . ?
Zr3 O6A 2.25(6) 6_557 ?
Zr3 O6B 2.15(6) 6_557 ?
Zr3 O8 2.220(13) . ?
Zr3 O10A 2.14(3) . ?
Zr3 O10B 2.23(3) . ?
Zr3 O12 2.156(6) . ?
Zr3 O13A 2.24(2) . ?
Zr3 O13B 2.173(18) . ?
Zr3 O14 2.148(6) 5_666 ?
Zr3 O15 2.165(6) 5_666 ?
O1 C1 1.252(8) . ?
O2 C1 1.251(8) . ?
O3 C17 1.274(9) . ?
O4 C17 1.262(10) . ?
O5 C24 1.281(8) . ?
O6A C24 1.246(15) . ?
O6B C24 1.244(14) . ?
O7 H7 0.8296 . ?
O7 C19 1.314(19) . ?
O8 C25 1.271(9) . ?
O9 C25 1.272(9) . ?
O10A C26 1.25(3) . ?
O10B C26 1.26(3) . ?
O11 C26 1.318(11) . ?
N1 C10 1.396(12) . ?
N1 C12 1.305(18) . ?
N2 H2 0.8600 . ?
N2 C11 1.342(12) . ?
N2 C12 1.374(16) . ?
C1 C2 1.491(7) . ?
C2 C3 1.396(7) . ?
C2 C4 1.395(9) . ?
C3 H3 0.9300 . ?
C4 H4 0.9300 . ?
C4 C5 1.380(7) . ?
C5 C6 1.495(10) . ?
C11 C6 1.3900 . ?
C11 C10 1.3900 . ?
C6 C7 1.3900 . ?
C7 H7A 0.9300 . ?
C7 C8 1.3900 . ?
C8 H8 0.9300 . ?
C8 C9 1.3900 . ?
C9 C10 1.3900 . ?
C9 C20 1.558(10) . ?
C12 C13 1.40(2) . ?
C13 C14 1.45(2) . ?
C13 C19 1.39(2) . ?
C14 H14 0.9300 . ?
C14 C15 1.33(2) . ?
C15 H15 0.9300 . ?
C15 C16 1.35(2) . ?
C16 C17 1.60(3) . ?
C16 C18 1.39(2) . ?
C18 H18 0.9300 . ?
C18 C19 1.39(2) . ?
C20 C21 1.394(7) . ?
C20 C21 1.394(7) 7_565 ?
C21 H21 0.9300 . ?
C21 C22 1.383(9) . ?
C22 C23 1.381(7) . ?
C22 C24 1.494(8) . ?
C23 H23 0.9300 . ?
C25 H25 0.9300 . ?
C26 H26 0.9300 . ?
C26 H26A 0.9300 . ?

loop_
_geom_torsion_atom_site_label_1
_geom_torsion_atom_site_label_2
_geom_torsion_atom_site_label_3
_geom_torsion_atom_site_label_4
_geom_torsion
_geom_torsion_site_symmetry_1
_geom_torsion_site_symmetry_2
_geom_torsion_site_symmetry_3
_geom_torsion_site_symmetry_4
_geom_torsion_publ_flag
Zr1 O2 C1 O1 5.0(15) 5_666 . . . ?
Zr1 O2 C1 C2 -176.2(6) 5_666 . . . ?
Zr1 O9 C25 O8 11(4) . . . . ?
Zr2 O5 C24 O6A 16(3) 2_665 . . . ?
Zr2 O5 C24 O6B -3(3) 2_665 . . . ?
Zr2 O5 C24 C22 -174.7(5) 2_665 . . . ?
Zr2 O11 C26 O10A -13(2) . . . . ?
Zr2 O11 C26 O10B 12(3) . . . . ?
Zr3 O1 C1 O2 -9.0(13) . . . . ?
Zr3 O1 C1 C2 172.2(5) . . . . ?
Zr3 O6A C24 O5 -18(6) 6_657 . . . ?
Zr3 O6A C24 C22 172(3) 6_657 . . . ?
Zr3 O6B C24 O5 17(6) 6_657 . . . ?
Zr3 O6B C24 C22 -172(3) 6_657 . . . ?
Zr3 O8 C25 O9 -4(4) . . . . ?
Zr3 O10A C26 O11 24(3) . . . . ?
Zr3 O10B C26 O11 -22(3) . . . . ?
O1 C1 C2 C3 -22.8(12) . . . . ?
O1 C1 C2 C4 163.1(7) . . . . ?
O2 C1 C2 C3 158.2(9) . . . . ?
O2 C1 C2 C4 -15.9(12) . . . . ?
N1 C12 C13 C14 -166.5(17) . . . . ?
N1 C12 C13 C19 11(3) . . . . ?
N2 C11 C6 C5 -4.0(12) . . . . ?
N2 C11 C6 C7 176.5(11) . . . . ?
N2 C11 C10 N1 0.6(10) . . . . ?
N2 C11 C10 C9 -177.4(8) . . . . ?
N2 C12 C13 C14 19(3) . . . . ?
N2 C12 C13 C19 -163.2(17) . . . . ?
C1 C2 C3 C2 -174.7(6) . . . 7_565 ?
C1 C2 C4 C5 175.7(8) . . . . ?
C2 C4 C5 C4 -2.6(15) . . . 7_565 ?
C2 C4 C5 C6 -179.0(8) . . . . ?
C3 C2 C4 C5 1.6(13) . . . . ?
C4 C2 C3 C2 -0.6(15) . . . 7_565 ?
C4 C5 C6 C11 -55.3(12) . . . . ?
C4 C5 C6 C11 128.3(8) 7_565 . . . ?
C4 C5 C6 C7 124.3(8) . . . . ?
C4 C5 C6 C7 -52.1(11) 7_565 . . . ?
C5 C6 C7 C8 -179.5(10) . . . . ?
C11 N2 C12 N1 -1.4(17) . . . . ?
C11 N2 C12 C13 173.3(15) . . . . ?
C11 C6 C7 C8 0.0 . . . . ?
C6 C11 C10 N1 178.0(9) . . . . ?
C6 C11 C10 C9 0.0 . . . . ?
C6 C7 C8 C9 0.0 . . . . ?
C7 C8 C9 C10 0.0 . . . . ?
C7 C8 C9 C20 174.3(10) . . . . ?
C8 C9 C10 N1 -177.5(11) . . . . ?
C8 C9 C10 C11 0.0 . . . . ?
C8 C9 C20 C21 55.9(12) . . . 7_565 ?
C8 C9 C20 C21 -122.9(9) . . . . ?
C9 C20 C21 C22 175.4(9) . . . . ?
C10 N1 C12 N2 1.7(16) . . . . ?
C10 N1 C12 C13 -173.2(14) . . . . ?
C10 C11 C6 C5 179.5(10) . . . . ?
C10 C11 C6 C7 0.0 . . . . ?
C10 C9 C20 C21 51.5(13) . . . . ?
C10 C9 C20 C21 -129.7(8) . . . 7_565 ?
C12 N1 C10 C11 -1.4(13) . . . . ?
C12 N1 C10 C9 176.3(9) . . . . ?
C12 N2 C11 C6 -176.4(9) . . . . ?
C12 N2 C11 C10 0.4(12) . . . . ?
C12 C13 C14 C15 178.6(19) . . . . ?
C12 C13 C19 O7 2(3) . . . . ?
C12 C13 C19 C18 174.5(17) . . . . ?
C13 C14 C15 C16 6(3) . . . . ?
C14 C13 C19 O7 179.4(19) . . . . ?
C14 C13 C19 C18 -8(3) . . . . ?
C14 C15 C16 C17 -176(2) . . . . ?
C14 C15 C16 C18 -6(3) . . . . ?
C15 C16 C17 O3 32(4) . . . . ?
C15 C16 C17 O4 -133(3) . . . . ?
C15 C16 C18 C19 -1(3) . . . . ?
C16 C18 C19 O7 -179(2) . . . . ?
C16 C18 C19 C13 8(3) . . . . ?
C17 C16 C18 C19 171(2) . . . . ?
C18 C16 C17 O3 -139(2) . . . . ?
C18 C16 C17 O4 56(3) . . . . ?
C19 C13 C14 C15 1(3) . . . . ?
C20 C9 C10 N1 8.1(11) . . . . ?
C20 C9 C10 C11 -174.3(10) . . . . ?
C20 C21 C22 C23 0.3(13) . . . . ?
C20 C21 C22 C24 -179.7(8) . . . . ?
C21 C20 C21 C22 -3.4(16) 7_565 . . . ?
C21 C22 C23 C22 2.8(16) . . . 7_565 ?
C21 C22 C24 O5 -26.1(11) . . . . ?
C21 C22 C24 O6A 145(3) . . . . ?
C21 C22 C24 O6B 162(3) . . . . ?
C23 C22 C24 O5 153.8(9) . . . . ?
C23 C22 C24 O6A -35(3) . . . . ?
C23 C22 C24 O6B -18(3) . . . . ?
C24 C22 C23 C22 -177.1(7) . . . 7_565 ?

loop_
_smtbx_masks_void_nr
_smtbx_masks_void_average_x
_smtbx_masks_void_average_y
_smtbx_masks_void_average_z
_smtbx_masks_void_volume
_smtbx_masks_void_count_electrons
_smtbx_masks_void_content
1 -0.582 -0.874 -0.629 5474.7 789.6 ?
